data_2004827
loop_
_publ_author_name
'Alcock, N. W.'
'Busch, D. H.'
'Vance, A. L.'

_publ_section_title
;
 A Copper(II) Complex of a Macrocyclic Schiff Base Ligand with a
 Polyether Bridge
;
_journal_issue 5
_journal_name_full 'Acta Crystallographica Section C'
_journal_page_first 1134
_journal_page_last 1136
_journal_paper_doi 10.1107/S0108270196001278
_journal_volume 52
_journal_year 1996
_chemical_formula_iupac '[Cu Cl (H2 O) (C17 H25 N3 O3)] P F6 , C H3 C N'
_chemical_formula_sum 'C17 H27 Cl Cu F6 N3 O4 P'
_chemical_formula_weight 581.38
_chemical_name_systematic
;
 ?
;
_space_group_IT_number 55
_symmetry_cell_setting orthorhombic
_symmetry_space_group_name_Hall '-P 2 2ab'
_symmetry_space_group_name_H-M 'P b a m'
_audit_creation_method SHELXL
_cell_angle_alpha 90.00
_cell_angle_beta 90.00
_cell_angle_gamma 90.00
_cell_formula_units_Z 4
_cell_length_a 26.618(9)
_cell_length_b 8.950(4)
_cell_length_c 10.889(4)
_cell_measurement_reflns_used 23
_cell_measurement_temperature 293(2)
_cell_measurement_theta_max 15
_cell_measurement_theta_min 13
_cell_volume 2594.1(17)
_computing_structure_refinement 'SHELXL93 (Sheldrick, 1993)'
_computing_structure_solution 'SHELXS86 (Sheldrick, 1990)'
_diffrn_ambient_temperature 293(2)
_diffrn_measurement_device 'Siemens R3m four circle diffractometer'
_diffrn_measurement_method \w--2\q
_diffrn_radiation_monochromator graphite
_diffrn_radiation_source 'fine-focus sealed tube'
_diffrn_radiation_type MoK\a
_diffrn_radiation_wavelength 0.71073
_diffrn_reflns_av_R_equivalents 0.0315
_diffrn_reflns_av_sigmaI/netI 0.0325
_diffrn_reflns_limit_h_max 31
_diffrn_reflns_limit_h_min -1
_diffrn_reflns_limit_k_max 10
_diffrn_reflns_limit_k_min -1
_diffrn_reflns_limit_l_max 12
_diffrn_reflns_limit_l_min -1
_diffrn_reflns_number 3139
_diffrn_reflns_theta_max 25.06
_diffrn_reflns_theta_min 1.87
_diffrn_standards_decay_% 2
_diffrn_standards_interval_count 200
_diffrn_standards_number 3
_exptl_absorpt_coefficient_mu 1.076
_exptl_absorpt_correction_T_max 0.84
_exptl_absorpt_correction_T_min 0.78
_exptl_absorpt_correction_type 'analytical (ABSPSI; Alcock & Marks, 1994)'
_exptl_crystal_colour green
_exptl_crystal_density_diffrn 1.489
_exptl_crystal_density_meas ?
_exptl_crystal_description plates
_exptl_crystal_F_000 1188
_exptl_crystal_size_max 0.62
_exptl_crystal_size_mid 0.22
_exptl_crystal_size_min 0.19
_refine_diff_density_max 0.774
_refine_diff_density_min -0.543
_refine_ls_extinction_coef none
_refine_ls_extinction_method none
_refine_ls_goodness_of_fit_all 1.016
_refine_ls_goodness_of_fit_obs 1.033
_refine_ls_hydrogen_treatment 'H atoms riding'
_refine_ls_matrix_type full
_refine_ls_number_parameters 190
_refine_ls_number_reflns 2429
_refine_ls_number_restraints 8
_refine_ls_restrained_S_all 1.016
_refine_ls_restrained_S_obs 1.034
_refine_ls_R_factor_all 0.0794
_refine_ls_R_factor_obs 0.0584
_refine_ls_shift/esd_max -0.471
_refine_ls_shift/esd_mean 0.037
_refine_ls_structure_factor_coef Fsqd
_refine_ls_weighting_details 'w = 1/[\s^2^(Fo^2^)+(0.1002P)^2^+5.0808P] where P=(Fo^2^+2Fc^2^)/3'
_refine_ls_weighting_scheme calc
_refine_ls_wR_factor_all 0.1768
_refine_ls_wR_factor_obs 0.1554
_reflns_number_observed 1847
_reflns_number_total 2431
_reflns_observed_criterion >2sigma(I)
_cod_data_source_file ab1348.cif
_cod_data_source_block vancubab
_cod_depositor_comments
;
The following automatic conversions were performed:
'_symmetry_cell_setting' value 'Orthorhombic' changed to 'orthorhombic'
according to '/home/saulius/struct/CIF-dictionaries/cif_core.dic'
dictionary named 'cif_core.dic' version 2.4.1 from 2010-06-29.

Automatic conversion script
Id: cif_fix_enum 1527 2010-12-29 10:47:43Z saulius 

The following automatic conversions were performed:

'_symmetry_cell_setting' value 'Orthorhombic' changed to
'orthorhombic' according to
/home/saulius/struct/CIF-dictionaries/cif_core.dic dictionary named
'cif_core.dic' version 2.4.1 from 2010-06-29.

'_geom_bond_publ_flag'
value 'Y' changed to 'y' according to
/home/saulius/struct/CIF-dictionaries/cif_core.dic dictionary named
'cif_core.dic' version 2.4.1 from 2010-06-29 (4
times).

'_geom_angle_publ_flag' value 'Y' changed to 'y' according
to /home/saulius/struct/CIF-dictionaries/cif_core.dic dictionary
named 'cif_core.dic' version 2.4.1 from 2010-06-29 (7 times).

Automatic conversion script
Id: cif_fix_values 1715 2011-07-08 13:25:40Z adriana 

The following automatic conversions were performed:

'_exptl_crystal_density_meas' value 'not neasured' was changed to '?'
- the value is perceived as not measured.

Automatic conversion script
Id: cif_fix_values 3008 2015-01-20 13:52:24Z robertas 

The following automatic conversions were performed:

'_refine_ls_weighting_scheme' value 'calc w =
1/[\s^2^(Fo^2^)+(0.1002P)^2^+5.0808P] where P=(Fo^2^+2Fc^2^)/3' was
changed to 'calc'. New tag '_refine_ls_weighting_details' was
created. The value of the new tag was set to 'w =
1/[\s^2^(Fo^2^)+(0.1002P)^2^+5.0808P] where P=(Fo^2^+2Fc^2^)/3'.

Automatic conversion script
Id: cif_fix_values 3143 2015-03-26 13:38:13Z robertas 
;
_cod_database_code 2004827

loop_
_symmetry_equiv_pos_as_xyz
'x, y, z'
'-x, -y, z'
'-x+1/2, y+1/2, -z'
'x+1/2, -y+1/2, -z'
'-x, -y, -z'
'x, y, -z'
'x-1/2, -y-1/2, z'
'-x-1/2, y-1/2, z'

loop_
_atom_site_aniso_label
_atom_site_aniso_U_11
_atom_site_aniso_U_22
_atom_site_aniso_U_33
_atom_site_aniso_U_12
_atom_site_aniso_U_13
_atom_site_aniso_U_23
Cu1 0.0416(5) 0.0311(4) 0.0432(5) -0.0033(3) 0.000 0.000
Cl1 0.0454(10) 0.0367(8) 0.0881(14) -0.0081(7) 0.000 0.000
O1 0.043(3) 0.039(2) 0.041(3) -0.002(2) 0.000 0.000
N1 0.033(3) 0.030(3) 0.044(3) 0.004(2) 0.000 0.000
C2 0.045(3) 0.036(2) 0.045(3) 0.005(2) -0.002(2) -0.002(2)
C3 0.064(3) 0.038(2) 0.065(3) -0.002(2) -0.011(3) -0.008(3)
C4 0.067(5) 0.036(4) 0.084(6) -0.004(4) 0.000 0.000
C5 0.061(3) 0.045(3) 0.042(3) 0.009(2) -0.005(2) -0.006(2)
N6 0.047(2) 0.042(2) 0.040(2) 0.003(2) 0.005(2) 0.002(2)
C7 0.078(4) 0.056(3) 0.047(3) 0.008(3) 0.011(3) 0.009(3)
C8 0.092(4) 0.042(3) 0.055(3) 0.007(3) 0.002(3) 0.015(2)
C9 0.088(4) 0.067(4) 0.050(3) 0.015(3) -0.014(3) 0.004(3)
O10 0.059(2) 0.065(2) 0.049(2) 0.000(2) -0.015(2) -0.003(2)
C11 0.056(3) 0.068(3) 0.082(4) 0.005(3) -0.024(3) -0.021(3)
C12 0.054(3) 0.052(3) 0.105(5) -0.007(3) -0.012(3) -0.017(3)
O13 0.057(3) 0.043(3) 0.081(4) -0.007(2) 0.000 0.000
P1 0.0676(13) 0.0514(11) 0.0484(11) -0.0059(10) 0.000 0.000
F1 0.160(7) 0.110(5) 0.095(4) -0.065(5) 0.000 0.000
F21 0.161(10) 0.067(5) 0.210(12) -0.065(7) 0.000 0.000
F31 0.154(7) 0.160(7) 0.182(8) -0.036(6) 0.087(7) -0.096(6)
F41 0.327(15) 0.132(7) 0.201(10) 0.098(8) -0.146(10) -0.001(6)

loop_
_atom_site_label
_atom_site_occupancy
_atom_site_fract_x
_atom_site_fract_y
_atom_site_fract_z
_atom_site_U_iso_or_equiv
_atom_site_thermal_displace_type
_atom_site_calc_flag
_atom_site_refinement_flags
_atom_site_disorder_group
_atom_site_type_symbol
Cu1 1 .07268(3) .00673(8) .0000 .0386(3) Uani d S . Cu
Cl1 1 .02604(7) -0.1984(2) .0000 .0567(5) Uani d S . Cl
O1 1 .1456(2) -0.1190(5) .0000 .0409(10) Uani d SD . O
H01 1 .1642(16) -.099(6) .062(4) .056(16) Uiso d D . H
N1 1 .0952(2) .2137(5) .0000 .0357(11) Uani d S . N
C2 1 .1007(2) .2835(5) .1060(4) .0420(10) Uani d . . C
C3 1 .1137(2) .4341(5) .1093(5) .0556(13) Uani d . . C
H3 1 .1182(2) .4835(5) .1836(5) .080 Uiso calc R . H
C4 1 .1196(3) .5073(8) .0000 .062(2) Uani d S . C
H4 1 .1278(3) .6083(8) .0000 .080 Uiso calc SR . H
C5 1 .0914(2) .1850(5) .2116(5) .0491(12) Uani d . . C
H5 1 .0948(2) .2189(5) .2919(5) .080 Uiso calc R . H
N6 1 .07859(14) .0527(4) .1883(4) .0430(9) Uani d . . N
C7 1 .0727(2) -.0529(7) .2905(5) .0603(14) Uani d . . C
H7A 1 .0424(2) -0.1113(7) .2785(5) .080 Uiso calc R . H
H7B 1 .0693(2) .0020(7) .3669(5) .080 Uiso calc R . H
C8 1 .1180(2) -0.1573(6) .2989(5) .0628(15) Uani d . . C
H8A 1 .1118(2) -0.2283(6) .3645(5) .080 Uiso calc R . H
H8B 1 .1200(2) -0.2137(6) .2230(5) .080 Uiso calc R . H
C9 1 .1683(2) -.0854(7) .3213(5) .068(2) Uani d . . C
H9A 1 .1655(2) -.0126(7) .3869(5) .080 Uiso calc R . H
H9B 1 .1924(2) -0.1607(7) .3462(5) .080 Uiso calc R . H
O10 1 .18504(14) -.0141(4) .2122(3) .0574(9) Uani d . . O
C11 1 .2348(2) .0462(7) .2179(6) .069(2) Uani d . . C
H11A 1 .2592(2) -.0341(7) .2200(6) .080 Uiso calc R . H
H11B 1 .2387(2) .1056(7) .2918(6) .080 Uiso calc R . H
C12 1 .2428(2) .1394(6) .1093(6) .070(2) Uani d . . C
H12A 1 .2170(2) .2156(6) .1055(6) .080 Uiso calc R . H
H12B 1 .2751(2) .1890(6) .1159(6) .080 Uiso calc R . H
O13 1 .2416(2) .0529(6) .0000 .0602(14) Uani d S . O
P1 1 .16448(8) .4116(2) .5000 .0558(5) Uani d SD . P
F1 1 .1297(3) .2672(8) .5000 .122(3) Uani d SD . F
F21 .781(10) .1928(5) .5595(10) .5000 .146(5) Uani d SPD 1 F
F31 .781(10) .1835(3) .3341(10) .3791(9) .165(5) Uani d PD 1 F
F41 .781(10) .1275(6) .4899(9) .4124(12) .220(6) Uani d PD 1 F
F22 .219(10) .2221(9) .460(4) .5000 .080(8) Uiso d SPD 2 F
F32 .219(10) .2161(5) .3410(17) .4677(15) .073(6) Uiso d PD 2 F
F42 .219(10) .1586(7) .450(2) .3704(15) .065(5) Uiso d PD 2 F
O002 .50 .0000 .245(2) .5000 .098(4) Uiso d SP . O
O003 .50 .0000(6) -0.331(2) .4163(15) .164(6) Uiso d P . O
O004 .25 .0047(9) -0.454(2) .3073(18) .093(6) Uiso d P . O

loop_
_atom_type_symbol
_atom_type_description
_atom_type_scat_dispersion_real
_atom_type_scat_dispersion_imag
_atom_type_scat_source
C C 0.0033 0.0016 'International Tables Vol C Tables 4.2.6.8 and 6.1.1.4'
H H 0.0000 0.0000 'International Tables Vol C Tables 4.2.6.8 and 6.1.1.4'
N N 0.0061 0.0033 'International Tables Vol C Tables 4.2.6.8 and 6.1.1.4'
O O 0.0106 0.0060 'International Tables Vol C Tables 4.2.6.8 and 6.1.1.4'
F F 0.0171 0.0103 'International Tables Vol C Tables 4.2.6.8 and 6.1.1.4'
P P 0.1023 0.0942 'International Tables Vol C Tables 4.2.6.8 and 6.1.1.4'
Cl Cl 0.1484 0.1585 'International Tables Vol C Tables 4.2.6.8 and 6.1.1.4'
Cu Cu 0.3201 1.2651 'International Tables Vol C Tables 4.2.6.8 and 6.1.1.4'

loop_
_geom_angle_atom_site_label_1
_geom_angle_atom_site_label_2
_geom_angle_atom_site_label_3
_geom_angle_site_symmetry_1
_geom_angle_site_symmetry_3
_geom_angle
_geom_angle_publ_flag
N1 Cu1 N6 . . 77.89(11) y
N1 Cu1 N6 . 6 77.89(11) ?
N6 Cu1 N6 . 6 155.8(2) y
N1 Cu1 Cl1 . . 163.9(2) y
N6 Cu1 Cl1 . . 101.80(11) y
N6 Cu1 Cl1 6 . 101.80(11) ?
N1 Cu1 O1 . . 102.1(2) y
N6 Cu1 O1 . . 91.91(11) y
N6 Cu1 O1 6 . 91.91(11) ?
Cl1 Cu1 O1 . . 93.96(13) y
C2 N1 C2 6 . 121.8(5) ?
C2 N1 Cu1 6 . 119.0(3) ?
C2 N1 Cu1 . . 119.0(3) ?
N1 C2 C3 . . 120.5(5) ?
N1 C2 C5 . . 112.4(4) ?
C3 C2 C5 . . 127.0(5) ?
C4 C3 C2 . . 118.0(5) ?
C3 C4 C3 6 . 120.9(7) ?
N6 C5 C2 . . 116.9(4) ?
C5 N6 C7 . . 118.8(5) ?
C5 N6 Cu1 . . 113.7(3) ?
C7 N6 Cu1 . . 127.4(4) ?
N6 C7 C8 . . 110.8(4) ?
C9 C8 C7 . . 116.7(5) ?
O10 C9 C8 . . 109.6(4) ?
C9 O10 C11 . . 115.0(4) ?
O10 C11 C12 . . 108.4(5) ?
O13 C12 C11 . . 111.3(5) ?
C12 O13 C12 . 6 113.9(6) ?
F42 P1 F42 6_556 . 149.9(17) ?
F42 P1 F32 6_556 6_556 88.4(9) ?
F42 P1 F32 . 6_556 114.2(11) ?
F42 P1 F32 6_556 . 114.2(11) ?
F42 P1 F32 . . 88.4(9) ?
F32 P1 F32 6_556 . 26.2(12) ?
F21 P1 F41 . . 85.5(6) ?
F21 P1 F41 . 6_556 85.5(6) ?
F41 P1 F41 . 6_556 76.6(12) ?
F21 P1 F31 . . 103.0(4) ?
F41 P1 F31 . . 83.5(6) ?
F41 P1 F31 6_556 . 157.7(9) ?
F21 P1 F31 . 6_556 103.0(4) ?
F41 P1 F31 . 6_556 157.7(9) ?
F41 P1 F31 6_556 6_556 83.5(6) ?
F31 P1 F31 . 6_556 113.8(9) ?
F42 P1 F1 6_556 . 97.4(7) ?
F42 P1 F1 . . 97.4(7) ?
F21 P1 F1 . . 174.1(6) ?
F32 P1 F1 6_556 . 100.6(7) ?
F32 P1 F1 . . 100.6(7) ?
F41 P1 F1 . . 89.8(6) ?
F41 P1 F1 6_556 . 89.8(6) ?
F31 P1 F1 . . 80.1(3) ?
F31 P1 F1 6_556 . 80.1(3) ?
F42 P1 F22 6_556 . 92.2(7) ?
F42 P1 F22 . . 92.2(7) ?
F32 P1 F22 6_556 . 42.2(12) ?
F32 P1 F22 . . 42.2(12) ?
F1 P1 F22 . . 141.4(13) ?
F32 F22 F32 . 6_556 36.1(19) ?
F32 F22 P1 . . 66.9(14) ?
F32 F22 P1 6_556 . 66.9(14) ?
F32 F32 F22 6_556 . 71.9(9) ?
F32 F32 P1 6_556 . 76.9(6) ?
F22 F32 P1 . . 70.9(14) ?
O003 O002 O003 2 5_556 100.(2) ?
O002 O003 O004 5_556 . 174.7(17) ?
O002 O003 O003 5_556 6_556 40.0(11) ?
O004 O003 O003 . 6_556 136.9(10) ?
O004 O004 O003 2_545 . 128.9(15) ?

loop_
_geom_bond_atom_site_label_1
_geom_bond_atom_site_label_2
_geom_bond_site_symmetry_2
_geom_bond_distance
_geom_bond_publ_flag
Cu1 N1 . 1.947(5) y
Cu1 N6 . 2.098(4) y
Cu1 N6 6 2.098(4) ?
Cu1 Cl1 . 2.217(2) y
Cu1 O1 . 2.244(5) y
N1 C2 6 1.320(5) ?
N1 C2 . 1.320(5) ?
C2 C3 . 1.392(7) ?
C2 C5 . 1.471(7) ?
C3 C4 . 1.367(6) ?
C4 C3 6 1.367(6) ?
C5 N6 . 1.258(6) ?
N6 C7 . 1.468(7) ?
C7 C8 . 1.527(8) ?
C8 C9 . 1.506(8) ?
C9 O10 . 1.421(7) ?
O10 C11 . 1.431(7) ?
C11 C12 . 1.463(9) ?
C12 O13 . 1.420(6) ?
O13 C12 6 1.420(6) ?
P1 F42 6_556 1.46(2) ?
P1 F42 . 1.46(2) ?
P1 F21 . 1.524(7) ?
P1 F32 6_556 1.552(14) ?
P1 F32 . 1.552(13) ?
P1 F41 . 1.540(8) ?
P1 F41 6_556 1.540(8) ?
P1 F31 . 1.572(7) ?
P1 F31 6_556 1.572(7) ?
P1 F1 . 1.590(6) ?
P1 F22 . 1.59(2) ?
F22 F32 . 1.13(3) ?
F22 F32 6_556 1.13(3) ?
F32 F32 6_556 0.70(3) ?
O002 O003 2 1.19(2) ?
O002 O003 5_556 1.19(2) ?
O003 O002 5_556 1.19(2) ?
O003 O004 . 1.63(3) ?
O003 O003 6_556 1.82(3) ?
O004 O004 2_545 0.86(4) ?
